data_7009101
loop_
_publ_author_name
'Smucker, Bradley W.'
'Dunbar, Kim R.'

_publ_section_title
;
 Homoleptic complexes of Ag(I), Cu(I), Pd(II) and Pt(II) with
 tetrathiafulvalene-functionalized phosphine ligands&#x200A;&#x2020;
;
_journal_issue 8
_journal_name_full 'Journal of the Chemical Society, Dalton Transactions'
_journal_page_first 1309
_journal_paper_doi 10.1039/a908559i
_journal_year 2000
_chemical_formula_sum 'C56 H44 B Cl4 F4 P4 Pt0.5 S4'
_chemical_formula_weight 1295.19
_chemical_name_systematic
; 
 ? 
;
_space_group_IT_number 14
_symmetry_cell_setting monoclinic
_symmetry_Int_Tables_number 14
_symmetry_space_group_name_Hall '-P 2ybc'
_symmetry_space_group_name_H-M 'P 1 21/c 1'
_atom_sites_solution_hydrogens geom
_atom_sites_solution_primary direct
_atom_sites_solution_secondary difmap
_audit_creation_method SHELXL-97
_cell_angle_alpha 90.00
_cell_angle_beta 115.17(3)
_cell_angle_gamma 90.00
_cell_formula_units_Z 4
_cell_length_a 17.109(3)
_cell_length_b 19.069(4)
_cell_length_c 19.339(4)
_cell_measurement_temperature 173(2)
_cell_volume 5710(2)
_computing_structure_refinement 'SHELXL-97 (Sheldrick, 1997)'
_computing_structure_solution 'SHELXS-97 (Sheldrick, 1990)'
_diffrn_ambient_temperature 173(2)
_diffrn_measured_fraction_theta_full 0.641
_diffrn_measured_fraction_theta_max 0.641
_diffrn_measurement_device_type 'Bruker Smart1000 CCD'
_diffrn_radiation_monochromator graphite
_diffrn_radiation_source 'fine-focus sealed tube'
_diffrn_radiation_type MoK\a
_diffrn_radiation_wavelength 0.71073
_diffrn_reflns_av_R_equivalents 0.0859
_diffrn_reflns_av_sigmaI/netI 0.0798
_diffrn_reflns_limit_h_max 19
_diffrn_reflns_limit_h_min -19
_diffrn_reflns_limit_k_max 23
_diffrn_reflns_limit_k_min -23
_diffrn_reflns_limit_l_max 22
_diffrn_reflns_limit_l_min -22
_diffrn_reflns_number 31256
_diffrn_reflns_theta_full 28.21
_diffrn_reflns_theta_max 28.21
_diffrn_reflns_theta_min 1.58
_exptl_absorpt_coefficient_mu 1.735
_exptl_crystal_colour red
_exptl_crystal_density_diffrn 1.507
_exptl_crystal_density_method 'not measured'
_exptl_crystal_description 'rectangular box'
_exptl_crystal_F_000 2608
_exptl_crystal_size_max 0.18
_exptl_crystal_size_mid 0.15
_exptl_crystal_size_min 0.13
_refine_diff_density_max 0.769
_refine_diff_density_min -0.890
_refine_diff_density_rms 0.101
_refine_ls_extinction_method none
_refine_ls_goodness_of_fit_ref 0.953
_refine_ls_hydrogen_treatment mixed
_refine_ls_matrix_type full
_refine_ls_number_parameters 664
_refine_ls_number_reflns 9020
_refine_ls_number_restraints 0
_refine_ls_restrained_S_all 0.953
_refine_ls_R_factor_all 0.0983
_refine_ls_R_factor_gt 0.0533
_refine_ls_shift/su_max 0.074
_refine_ls_shift/su_mean 0.005
_refine_ls_structure_factor_coef Fsqd
_refine_ls_weighting_details 'calc w=1/[\s^2^(Fo^2^)+(0.1000P)^2^+0.0000P] where P=(Fo^2^+2Fc^2^)/3'
_refine_ls_weighting_scheme calc
_refine_ls_wR_factor_gt 0.1285
_refine_ls_wR_factor_ref 0.1508
_reflns_number_gt 6209
_reflns_number_total 9020
_reflns_threshold_expression >2sigma(I)
_cod_data_source_file a908559i.txt
_cod_data_source_block new1
_cod_depositor_comments
;
The following automatic conversions were performed:
'_atom_site_symetry_multiplicity' tag replaced with
'_atom_site_symmetry_multiplicity'.

Automatic conversion script
Id: cif_correct_tags 1440 2010-10-19 06:21:57Z saulius 
;
_cod_original_sg_symbol_H-M P2(1)/c
_cod_original_formula_sum 'C56 H44 B Cl4 F4 P4 Pt0.50 S4'
_cod_database_code 7009101

loop_
_symmetry_equiv_pos_as_xyz
'x, y, z'
'-x, y+1/2, -z+1/2'
'-x, -y, -z'
'x, -y-1/2, z-1/2'

loop_
_atom_site_label
_atom_site_type_symbol
_atom_site_fract_x
_atom_site_fract_y
_atom_site_fract_z
_atom_site_U_iso_or_equiv
_atom_site_adp_type
_atom_site_occupancy
_atom_site_symmetry_multiplicity
_atom_site_calc_flag
_atom_site_refinement_flags
_atom_site_disorder_assembly
_atom_site_disorder_group
Pt1 Pt 1.5000 1.0000 1.0000 0.02327(15) Uani 1 2 d S . .
P1 P 1.38837(11) 0.92417(9) 0.92626(10) 0.0279(5) Uani 1 1 d . . .
P2 P 1.39100(11) 1.08348(9) 0.97448(10) 0.0265(5) Uani 1 1 d . . .
P3 P 0.82028(13) 0.89973(11) 0.71574(13) 0.0449(6) Uani 1 1 d . . .
P4 P 0.80331(13) 1.06684(11) 0.76359(12) 0.0409(6) Uani 1 1 d . . .
S1 S 1.20318(11) 0.94939(9) 0.79890(10) 0.0357(5) Uani 1 1 d . . .
S2 S 1.20184(11) 1.09647(9) 0.84778(11) 0.0358(5) Uani 1 1 d . . .
S3 S 0.99766(11) 0.94394(10) 0.71988(11) 0.0401(5) Uani 1 1 d . . .
S4 S 0.98486(11) 1.08867(10) 0.76472(11) 0.0400(5) Uani 1 1 d . . .
C1 C 1.2960(4) 0.9803(3) 0.8748(4) 0.0285(18) Uani 1 1 d . . .
C2 C 1.2959(4) 1.0467(3) 0.8975(4) 0.0299(18) Uani 1 1 d . . .
C3 C 1.1400(4) 1.0224(4) 0.7995(4) 0.0329(19) Uani 1 1 d . . .
C4 C 1.0537(5) 1.0196(4) 0.7654(4) 0.0343(19) Uani 1 1 d . . .
C5 C 0.9043(4) 0.9647(4) 0.7335(4) 0.039(2) Uani 1 1 d . . .
C6 C 0.8979(4) 1.0321(4) 0.7520(4) 0.039(2) Uani 1 1 d . . .
C10 C 1.3985(4) 0.8753(4) 0.8508(4) 0.035(2) Uani 1 1 d . . .
C20 C 1.3540(4) 0.8638(3) 0.9807(4) 0.0315(19) Uani 1 1 d . . .
C21 C 1.3845(5) 0.8732(4) 1.0591(4) 0.041(2) Uani 1 1 d . . .
H21A H 1.4246 0.9083 1.0833 0.050 Uiso 1 1 calc R . .
C30 C 1.3623(4) 1.0999(3) 1.0525(4) 0.0299(18) Uani 1 1 d . . .
C60 C 0.8789(5) 0.8309(4) 0.7834(4) 0.044(2) Uani 1 1 d . . .
C70 C 0.7221(5) 1.0716(4) 0.6636(5) 0.045(2) Uani 1 1 d . . .
C71 C 0.7401(6) 1.0743(4) 0.6007(5) 0.054(2) Uani 1 1 d . . .
H71A H 0.7974 1.0749 0.6080 0.065 Uiso 1 1 calc R . .
C31 C 1.4015(5) 1.0602(4) 1.1192(4) 0.038(2) Uani 1 1 d . . .
H31A H 1.4436 1.0274 1.1235 0.045 Uiso 1 1 calc R . .
C50 C 0.8114(6) 0.8642(5) 0.6248(5) 0.056(3) Uani 1 1 d . . .
C32 C 1.3784(5) 1.0693(5) 1.1784(5) 0.049(2) Uani 1 1 d . . .
H32A H 1.4055 1.0434 1.2230 0.059 Uiso 1 1 calc R . .
C35 C 1.2973(5) 1.1485(4) 1.0457(5) 0.045(2) Uani 1 1 d . . .
H35A H 1.2696 1.1748 1.0014 0.054 Uiso 1 1 calc R . .
C62 C 0.8796(7) 0.7102(5) 0.8244(5) 0.072(3) Uani 1 1 d . . .
H62A H 0.8548 0.6659 0.8161 0.087 Uiso 1 1 calc R . .
C45 C 1.4128(5) 1.2304(4) 0.9719(5) 0.044(2) Uani 1 1 d . . .
H45A H 1.4152 1.2319 1.0208 0.053 Uiso 1 1 calc R . .
C41 C 1.3992(5) 1.1655(4) 0.8607(5) 0.044(2) Uani 1 1 d . . .
H41A H 1.3914 1.1232 0.8346 0.053 Uiso 1 1 calc R . .
C25 C 1.2936(5) 0.8119(4) 0.9448(5) 0.046(2) Uani 1 1 d . . .
H25A H 1.2718 0.8060 0.8922 0.055 Uiso 1 1 calc R . .
C33 C 1.3140(5) 1.1177(5) 1.1715(5) 0.059(3) Uani 1 1 d . . .
H33A H 1.2975 1.1235 1.2112 0.071 Uiso 1 1 calc R . .
C40 C 1.4015(4) 1.1668(3) 0.9341(4) 0.0299(18) Uani 1 1 d . . .
C11 C 1.4220(5) 0.8046(4) 0.8599(5) 0.048(2) Uani 1 1 d . . .
H11A H 1.4266 0.7806 0.9033 0.057 Uiso 1 1 calc R . .
C15 C 1.3887(4) 0.9099(4) 0.7852(4) 0.041(2) Uani 1 1 d . . .
H15A H 1.3721 0.9568 0.7789 0.050 Uiso 1 1 calc R . .
C61 C 0.8410(6) 0.7634(4) 0.7713(5) 0.052(2) Uani 1 1 d . . .
H61A H 0.7904 0.7544 0.7278 0.062 Uiso 1 1 calc R . .
C75 C 0.6361(5) 1.0709(4) 0.6513(5) 0.057(2) Uani 1 1 d . . .
H75A H 0.6224 1.0699 0.6930 0.068 Uiso 1 1 calc R . .
C24 C 1.2657(5) 0.7689(4) 0.9870(5) 0.055(2) Uani 1 1 d . . .
H24A H 1.2268 0.7329 0.9629 0.066 Uiso 1 1 calc R . .
C22 C 1.3557(5) 0.8306(4) 1.1016(5) 0.054(2) Uani 1 1 d . . .
H22A H 1.3768 0.8368 1.1541 0.065 Uiso 1 1 calc R . .
C14 C 1.4032(5) 0.8759(5) 0.7282(5) 0.058(3) Uani 1 1 d . . .
H14A H 1.3960 0.8993 0.6837 0.069 Uiso 1 1 calc R . .
C81 C 0.8443(5) 1.2067(4) 0.7344(5) 0.054(2) Uani 1 1 d . . .
H81A H 0.8273 1.1933 0.6838 0.065 Uiso 1 1 calc R . .
C80 C 0.8364(5) 1.1591(4) 0.7865(4) 0.042(2) Uani 1 1 d . . .
C23 C 1.2950(5) 0.7786(4) 1.0653(5) 0.056(3) Uani 1 1 d . . .
H23A H 1.2742 0.7506 1.0932 0.067 Uiso 1 1 calc R . .
C42 C 1.4086(5) 1.2274(5) 0.8271(5) 0.061(3) Uani 1 1 d . . .
H42A H 1.4070 1.2267 0.7784 0.073 Uiso 1 1 calc R . .
C44 C 1.4206(6) 1.2922(4) 0.9367(6) 0.068(3) Uani 1 1 d . . .
H44A H 1.4261 1.3350 0.9614 0.081 Uiso 1 1 calc R . .
Cl2 Cl 0.8423(2) 1.05285(18) 0.0197(2) 0.1107(11) Uani 1 1 d . . .
Cl1 Cl 0.9349(2) 0.92515(19) 0.0280(2) 0.1178(12) Uani 1 1 d . . .
C82 C 0.8766(5) 1.2729(5) 0.7572(5) 0.058(3) Uani 1 1 d . . .
H82A H 0.8841 1.3033 0.7229 0.070 Uiso 1 1 calc R . .
C72 C 0.6754(6) 1.0760(5) 0.5268(5) 0.067(3) Uani 1 1 d . . .
H72A H 0.6889 1.0787 0.4851 0.080 Uiso 1 1 calc R . .
C73 C 0.5908(7) 1.0738(5) 0.5164(6) 0.073(3) Uani 1 1 d . . .
H73A H 0.5469 1.0738 0.4671 0.087 Uiso 1 1 calc R . .
C84 C 0.8905(7) 1.2484(5) 0.8831(5) 0.071(3) Uani 1 1 d . . .
H84A H 0.9059 1.2624 0.9333 0.086 Uiso 1 1 calc R . .
C83 C 0.8982(6) 1.2941(4) 0.8319(5) 0.061(3) Uani 1 1 d . . .
H83A H 0.9179 1.3395 0.8471 0.074 Uiso 1 1 calc R . .
C43 C 1.4202(6) 1.2897(5) 0.8660(6) 0.064(3) Uani 1 1 d . . .
H43A H 1.4279 1.3308 0.8437 0.077 Uiso 1 1 calc R . .
C13 C 1.4285(6) 0.8066(6) 0.7391(6) 0.077(3) Uani 1 1 d . . .
H13A H 1.4392 0.7836 0.7016 0.092 Uiso 1 1 calc R . .
C34 C 1.2757(6) 1.1558(5) 1.1066(5) 0.058(3) Uani 1 1 d . . .
H34A H 1.2334 1.1881 1.1028 0.069 Uiso 1 1 calc R . .
C12 C 1.4385(6) 0.7704(5) 0.8045(7) 0.073(3) Uani 1 1 d . . .
H12A H 1.4560 0.7237 0.8110 0.088 Uiso 1 1 calc R . .
C85 C 0.8598(6) 1.1815(4) 0.8601(5) 0.059(3) Uani 1 1 d . . .
H85A H 0.8549 1.1507 0.8954 0.071 Uiso 1 1 calc R . .
C1S C 0.8663(9) 0.9885(5) -0.0311(7) 0.112(5) Uani 1 1 d . . .
H1SA H 0.8931 1.0100 -0.0611 0.135 Uiso 1 1 calc R . .
H1SB H 0.8131 0.9664 -0.0661 0.135 Uiso 1 1 calc R . .
C51 C 0.8659(7) 0.8160(5) 0.6169(5) 0.068(3) Uani 1 1 d . . .
H51A H 0.9094 0.7963 0.6602 0.081 Uiso 1 1 calc R . .
C65 C 0.9533(6) 0.8424(5) 0.8498(5) 0.063(3) Uani 1 1 d . . .
H65A H 0.9776 0.8869 0.8603 0.076 Uiso 1 1 calc R . .
C74 C 0.5702(6) 1.0715(5) 0.5777(7) 0.077(3) Uani 1 1 d . . .
H74A H 0.5127 1.0705 0.5701 0.093 Uiso 1 1 calc R . .
C63 C 0.9536(8) 0.7228(5) 0.8884(6) 0.086(4) Uani 1 1 d . . .
H63A H 0.9785 0.6872 0.9239 0.103 Uiso 1 1 calc R . .
C55 C 0.7452(7) 0.8923(6) 0.5595(6) 0.099(5) Uani 1 1 d . . .
H55A H 0.7077 0.9252 0.5644 0.119 Uiso 1 1 calc R . .
C53 C 0.7920(15) 0.8257(9) 0.4827(9) 0.135(9) Uani 1 1 d . . .
H53A H 0.7862 0.8138 0.4341 0.162 Uiso 1 1 calc R . .
C64 C 0.9914(7) 0.7884(5) 0.9004(5) 0.095(4) Uani 1 1 d . . .
H64A H 1.0431 0.7962 0.9431 0.113 Uiso 1 1 calc R . .
C52 C 0.8568(10) 0.7959(7) 0.5442(8) 0.115(5) Uani 1 1 d . . .
H52A H 0.8938 0.7632 0.5382 0.138 Uiso 1 1 calc R . .
C54 C 0.7354(13) 0.8722(10) 0.4892(8) 0.152(9) Uani 1 1 d . . .
H54A H 0.6902 0.8899 0.4458 0.182 Uiso 1 1 calc R . .
Cl4 Cl 0.9064(3) 0.9799(2) 0.40177(19) 0.1164(12) Uani 1 1 d . . .
Cl3 Cl 0.8537(3) 1.09197(19) 0.4696(3) 0.1554(18) Uani 1 1 d . . .
F4 F 1.5130(4) 0.9377(3) 0.2243(3) 0.100(2) Uani 1 1 d . . .
F3 F 1.6535(4) 0.9304(3) 0.3013(3) 0.0923(19) Uani 1 1 d . . .
F2 F 1.5603(5) 0.8627(4) 0.3222(4) 0.115(2) Uani 1 1 d . . .
F1 F 1.5627(5) 0.9776(4) 0.3447(4) 0.110(2) Uani 1 1 d . . .
B1 B 1.5702(9) 0.9270(7) 0.2983(7) 0.069(3) Uani 1 1 d . . .
C2S C 0.8428(12) 1.0068(6) 0.4412(12) 0.173(9) Uani 1 1 d . . .
H2SA H 0.8534 0.9775 0.4853 0.208 Uiso 1 1 calc R . .
H2SB H 0.7833 0.9992 0.4049 0.208 Uiso 1 1 calc R . .

loop_
_atom_site_aniso_label
_atom_site_aniso_U_11
_atom_site_aniso_U_22
_atom_site_aniso_U_33
_atom_site_aniso_U_23
_atom_site_aniso_U_13
_atom_site_aniso_U_12
Pt1 0.01907(19) 0.02192(19) 0.0239(2) -0.00052(18) 0.00435(14) 0.00113(17)
P1 0.0214(9) 0.0240(9) 0.0305(10) -0.0005(8) 0.0035(8) 0.0017(7)
P2 0.0227(9) 0.0231(9) 0.0281(10) -0.0018(8) 0.0055(8) 0.0019(7)
P3 0.0321(11) 0.0432(12) 0.0545(14) 0.0076(10) 0.0136(10) -0.0027(9)
P4 0.0335(11) 0.0417(12) 0.0455(13) 0.0019(10) 0.0147(10) 0.0051(9)
S1 0.0262(9) 0.0335(10) 0.0352(10) -0.0057(8) 0.0015(8) 0.0020(8)
S2 0.0226(9) 0.0281(9) 0.0430(11) -0.0002(8) 0.0009(8) 0.0023(7)
S3 0.0266(10) 0.0365(10) 0.0488(12) -0.0093(9) 0.0078(9) -0.0027(8)
S4 0.0260(10) 0.0344(10) 0.0495(12) -0.0030(9) 0.0064(9) 0.0031(8)
C1 0.020(3) 0.032(4) 0.030(4) 0.000(3) 0.007(3) -0.002(3)
C2 0.021(3) 0.032(4) 0.032(4) 0.012(3) 0.007(3) 0.005(3)
C3 0.028(4) 0.033(4) 0.033(4) -0.003(3) 0.008(3) -0.001(3)
C4 0.037(4) 0.030(4) 0.031(4) -0.001(3) 0.009(3) 0.000(3)
C5 0.027(4) 0.044(5) 0.037(4) 0.006(4) 0.005(3) -0.002(4)
C6 0.028(4) 0.034(4) 0.042(5) 0.003(4) 0.002(3) -0.003(3)
C10 0.019(4) 0.041(4) 0.034(4) -0.015(4) 0.000(3) -0.001(3)
C20 0.031(4) 0.024(4) 0.028(4) 0.007(3) 0.001(3) 0.002(3)
C21 0.033(4) 0.031(4) 0.048(5) 0.009(4) 0.006(4) 0.005(3)
C30 0.020(3) 0.031(4) 0.034(4) 0.000(3) 0.006(3) -0.003(3)
C60 0.060(5) 0.038(4) 0.037(5) 0.000(4) 0.024(4) 0.002(4)
C70 0.039(5) 0.040(5) 0.047(5) 0.004(4) 0.010(4) 0.009(4)
C71 0.050(5) 0.059(6) 0.050(6) 0.005(5) 0.017(5) 0.011(4)
C31 0.035(4) 0.041(4) 0.035(5) -0.002(4) 0.013(4) 0.002(3)
C50 0.058(6) 0.059(6) 0.040(5) -0.001(4) 0.009(5) -0.034(5)
C32 0.046(5) 0.068(6) 0.035(5) 0.001(4) 0.019(4) -0.005(4)
C35 0.034(4) 0.046(5) 0.048(5) 0.000(4) 0.011(4) 0.008(4)
C62 0.117(9) 0.045(5) 0.049(6) -0.001(5) 0.030(6) -0.008(6)
C45 0.036(4) 0.032(4) 0.053(5) 0.002(4) 0.007(4) -0.006(3)
C41 0.038(5) 0.044(5) 0.046(5) 0.011(4) 0.015(4) -0.003(4)
C25 0.039(4) 0.041(5) 0.042(5) 0.005(4) 0.002(4) -0.006(4)
C33 0.044(5) 0.095(8) 0.049(6) -0.011(5) 0.030(5) -0.002(5)
C40 0.018(3) 0.023(4) 0.039(4) 0.000(3) 0.003(3) -0.005(3)
C11 0.041(5) 0.035(4) 0.051(5) -0.018(4) 0.004(4) 0.005(4)
C15 0.030(4) 0.057(5) 0.037(5) -0.012(4) 0.015(4) -0.002(4)
C61 0.064(6) 0.045(5) 0.043(5) -0.004(4) 0.021(4) -0.003(4)
C75 0.030(5) 0.067(6) 0.068(6) 0.012(5) 0.017(4) 0.007(4)
C24 0.055(5) 0.036(5) 0.059(6) 0.001(4) 0.011(5) -0.022(4)
C22 0.053(5) 0.063(6) 0.043(5) 0.016(5) 0.017(4) 0.002(5)
C14 0.046(5) 0.084(7) 0.044(5) -0.017(5) 0.020(4) -0.008(5)
C81 0.057(5) 0.043(5) 0.046(5) 0.000(4) 0.006(4) 0.006(4)
C80 0.039(5) 0.041(5) 0.044(5) -0.003(4) 0.018(4) 0.009(4)
C23 0.052(5) 0.049(5) 0.066(6) 0.021(5) 0.023(5) -0.012(4)
C42 0.048(5) 0.071(7) 0.057(6) 0.028(5) 0.015(5) -0.005(5)
C44 0.062(6) 0.033(5) 0.098(8) 0.000(5) 0.025(6) -0.008(4)
Cl2 0.127(3) 0.102(2) 0.124(3) 0.025(2) 0.074(2) 0.026(2)
Cl1 0.113(3) 0.113(3) 0.127(3) 0.029(2) 0.051(2) 0.018(2)
C82 0.061(6) 0.053(6) 0.050(6) 0.014(5) 0.015(5) 0.005(5)
C72 0.057(6) 0.080(7) 0.054(6) 0.003(5) 0.014(5) 0.009(5)
C73 0.061(7) 0.084(8) 0.054(7) 0.005(6) 0.007(6) 0.011(6)
C84 0.119(9) 0.050(6) 0.050(6) -0.004(5) 0.041(6) -0.016(6)
C83 0.079(7) 0.038(5) 0.059(6) 0.002(5) 0.022(5) -0.005(5)
C43 0.053(6) 0.044(6) 0.087(8) 0.029(6) 0.022(6) -0.007(4)
C13 0.061(6) 0.085(8) 0.076(8) -0.053(7) 0.021(6) -0.003(6)
C34 0.052(6) 0.079(7) 0.053(6) -0.003(5) 0.033(5) 0.017(5)
C12 0.058(6) 0.055(6) 0.090(8) -0.032(6) 0.016(6) 0.013(5)
C85 0.099(8) 0.044(5) 0.044(5) 0.008(4) 0.039(5) -0.005(5)
C1S 0.138(12) 0.083(9) 0.066(7) 0.017(6) -0.005(7) -0.013(8)
C51 0.082(7) 0.079(7) 0.054(6) -0.031(5) 0.040(6) -0.047(6)
C65 0.080(7) 0.046(5) 0.047(5) 0.001(4) 0.010(5) -0.012(5)
C74 0.040(5) 0.088(8) 0.085(8) 0.022(6) 0.009(6) 0.011(5)
C63 0.135(10) 0.050(6) 0.051(6) 0.011(5) 0.018(7) 0.000(6)
C55 0.108(9) 0.073(7) 0.057(7) 0.015(6) -0.024(6) -0.050(6)
C53 0.25(3) 0.118(14) 0.069(10) -0.055(11) 0.096(14) -0.106(15)
C64 0.110(9) 0.072(7) 0.052(6) 0.019(5) -0.014(6) -0.019(7)
C52 0.145(13) 0.130(12) 0.082(9) -0.056(9) 0.060(9) -0.089(10)
C54 0.21(2) 0.136(15) 0.049(9) 0.018(9) -0.003(10) -0.114(14)
Cl4 0.144(3) 0.122(3) 0.082(2) -0.0117(19) 0.047(2) 0.025(2)
Cl3 0.171(4) 0.086(2) 0.266(5) -0.037(3) 0.147(4) -0.025(2)
F4 0.080(4) 0.104(5) 0.073(4) -0.010(3) -0.009(3) 0.023(3)
F3 0.070(4) 0.105(5) 0.083(4) 0.023(4) 0.014(3) -0.008(3)
F2 0.135(6) 0.088(5) 0.120(6) 0.006(4) 0.053(5) -0.043(4)
F1 0.155(7) 0.098(5) 0.080(4) -0.022(4) 0.053(5) -0.027(5)
B1 0.073(9) 0.064(8) 0.058(8) 0.000(6) 0.018(7) -0.013(6)
C2S 0.23(2) 0.102(11) 0.31(3) -0.096(12) 0.23(2) -0.072(11)

loop_
_atom_type_symbol
_atom_type_description
_atom_type_scat_dispersion_real
_atom_type_scat_dispersion_imag
_atom_type_scat_source
C C 0.0033 0.0016 'International Tables Vol C Tables 4.2.6.8 and 6.1.1.4'
H H 0.0000 0.0000 'International Tables Vol C Tables 4.2.6.8 and 6.1.1.4'
B B 0.0013 0.0007 'International Tables Vol C Tables 4.2.6.8 and 6.1.1.4'
F F 0.0171 0.0103 'International Tables Vol C Tables 4.2.6.8 and 6.1.1.4'
P P 0.1023 0.0942 'International Tables Vol C Tables 4.2.6.8 and 6.1.1.4'
S S 0.1246 0.1234 'International Tables Vol C Tables 4.2.6.8 and 6.1.1.4'
Cl Cl 0.1484 0.1585 'International Tables Vol C Tables 4.2.6.8 and 6.1.1.4'
Pt Pt -1.7033 8.3905 'International Tables Vol C Tables 4.2.6.8 and 6.1.1.4'

loop_
_geom_angle_atom_site_label_1
_geom_angle_atom_site_label_2
_geom_angle_atom_site_label_3
_geom_angle
_geom_angle_site_symmetry_1
_geom_angle_site_symmetry_3
_geom_angle_publ_flag
P1 Pt1 P1 179.997(1) 3_877 . ?
P1 Pt1 P2 85.47(6) 3_877 3_877 ?
P1 Pt1 P2 94.53(6) . 3_877 ?
P1 Pt1 P2 94.53(6) 3_877 . ?
P1 Pt1 P2 85.47(6) . . ?
P2 Pt1 P2 179.998(1) 3_877 . ?
C10 P1 C1 102.9(3) . . ?
C10 P1 C20 107.9(4) . . ?
C1 P1 C20 105.7(3) . . ?
C10 P1 Pt1 118.6(2) . . ?
C1 P1 Pt1 105.4(2) . . ?
C20 P1 Pt1 114.9(2) . . ?
C30 P2 C40 108.7(3) . . ?
C30 P2 C2 106.6(3) . . ?
C40 P2 C2 101.8(3) . . ?
C30 P2 Pt1 114.7(2) . . ?
C40 P2 Pt1 118.1(2) . . ?
C2 P2 Pt1 105.4(2) . . ?
C5 P3 C50 99.8(4) . . ?
C5 P3 C60 101.9(3) . . ?
C50 P3 C60 102.7(4) . . ?
C80 P4 C70 102.9(3) . . ?
C80 P4 C6 100.1(4) . . ?
C70 P4 C6 101.5(4) . . ?
C1 S1 C3 94.0(3) . . ?
C2 S2 C3 93.4(3) . . ?
C4 S3 C5 94.4(4) . . ?
C4 S4 C6 93.8(4) . . ?
C2 C1 S1 117.9(5) . . ?
C2 C1 P1 120.0(5) . . ?
S1 C1 P1 122.1(4) . . ?
C1 C2 S2 117.3(5) . . ?
C1 C2 P2 120.5(5) . . ?
S2 C2 P2 122.1(4) . . ?
C4 C3 S1 121.1(5) . . ?
C4 C3 S2 125.2(6) . . ?
S1 C3 S2 113.7(4) . . ?
C3 C4 S3 122.3(6) . . ?
C3 C4 S4 124.7(6) . . ?
S3 C4 S4 113.0(4) . . ?
C6 C5 S3 115.6(6) . . ?
C6 C5 P3 123.6(6) . . ?
S3 C5 P3 120.7(5) . . ?
C5 C6 S4 117.3(6) . . ?
C5 C6 P4 123.1(6) . . ?
S4 C6 P4 119.6(4) . . ?
C15 C10 C11 119.7(7) . . ?
C15 C10 P1 118.9(6) . . ?
C11 C10 P1 121.3(6) . . ?
C21 C20 C25 119.4(7) . . ?
C21 C20 P1 119.1(5) . . ?
C25 C20 P1 121.3(6) . . ?
C22 C21 C20 120.6(7) . . ?
C31 C30 C35 119.5(7) . . ?
C31 C30 P2 118.9(6) . . ?
C35 C30 P2 121.4(6) . . ?
C65 C60 C61 118.1(7) . . ?
C65 C60 P3 124.0(6) . . ?
C61 C60 P3 117.6(6) . . ?
C71 C70 C75 117.9(8) . . ?
C71 C70 P4 125.3(6) . . ?
C75 C70 P4 116.8(7) . . ?
C70 C71 C72 122.1(9) . . ?
C32 C31 C30 120.4(7) . . ?
C51 C50 C55 119.2(10) . . ?
C51 C50 P3 125.2(7) . . ?
C55 C50 P3 115.6(9) . . ?
C31 C32 C33 120.0(8) . . ?
C34 C35 C30 118.2(8) . . ?
C63 C62 C61 120.5(9) . . ?
C40 C45 C44 120.1(8) . . ?
C42 C41 C40 119.9(8) . . ?
C24 C25 C20 120.1(7) . . ?
C34 C33 C32 119.4(9) . . ?
C45 C40 C41 119.1(7) . . ?
C45 C40 P2 123.8(6) . . ?
C41 C40 P2 117.1(5) . . ?
C12 C11 C10 120.1(9) . . ?
C10 C15 C14 121.0(8) . . ?
C62 C61 C60 119.9(8) . . ?
C74 C75 C70 121.0(10) . . ?
C25 C24 C23 120.7(7) . . ?
C21 C22 C23 119.8(8) . . ?
C13 C14 C15 118.5(10) . . ?
C82 C81 C80 120.8(8) . . ?
C85 C80 C81 117.9(7) . . ?
C85 C80 P4 118.1(6) . . ?
C81 C80 P4 123.9(6) . . ?
C22 C23 C24 119.4(8) . . ?
C43 C42 C41 119.8(9) . . ?
C43 C44 C45 119.9(9) . . ?
C81 C82 C83 119.6(8) . . ?
C73 C72 C71 118.6(10) . . ?
C74 C73 C72 121.1(9) . . ?
C83 C84 C85 119.8(9) . . ?
C84 C83 C82 120.1(8) . . ?
C44 C43 C42 121.0(9) . . ?
C14 C13 C12 121.7(10) . . ?
C33 C34 C35 122.5(8) . . ?
C11 C12 C13 119.0(9) . . ?
C80 C85 C84 121.7(8) . . ?
Cl2 C1S Cl1 112.3(7) . . ?
C50 C51 C52 120.6(12) . . ?
C64 C65 C60 120.7(8) . . ?
C73 C74 C75 119.3(9) . . ?
C62 C63 C64 120.0(9) . . ?
C54 C55 C50 120.5(15) . . ?
C52 C53 C54 122.8(16) . . ?
C65 C64 C63 120.7(9) . . ?
C53 C52 C51 117.6(16) . . ?
C53 C54 C55 119.3(17) . . ?
F2 B1 F1 111.0(11) . . ?
F2 B1 F4 110.9(9) . . ?
F1 B1 F4 111.1(10) . . ?
F2 B1 F3 107.5(10) . . ?
F1 B1 F3 108.6(9) . . ?
F4 B1 F3 107.5(10) . . ?
Cl4 C2S Cl3 116.2(8) . . ?

loop_
_geom_bond_atom_site_label_1
_geom_bond_atom_site_label_2
_geom_bond_distance
_geom_bond_site_symmetry_2
_geom_bond_publ_flag
Pt1 P1 2.3355(18) 3_877 ?
Pt1 P1 2.3356(18) . ?
Pt1 P2 2.3392(17) 3_877 ?
Pt1 P2 2.3393(17) . ?
P1 C10 1.802(8) . ?
P1 C1 1.815(7) . ?
P1 C20 1.818(7) . ?
P2 C30 1.802(8) . ?
P2 C40 1.813(7) . ?
P2 C2 1.815(7) . ?
P3 C5 1.816(8) . ?
P3 C50 1.829(10) . ?
P3 C60 1.823(8) . ?
P4 C80 1.843(8) . ?
P4 C70 1.841(8) . ?
P4 C6 1.848(8) . ?
S1 C1 1.744(7) . ?
S1 C3 1.765(7) . ?
S2 C2 1.761(6) . ?
S2 C3 1.774(7) . ?
S3 C4 1.750(7) . ?
S3 C5 1.771(8) . ?
S4 C4 1.763(7) . ?
S4 C6 1.768(8) . ?
C1 C2 1.340(10) . ?
C3 C4 1.337(9) . ?
C5 C6 1.351(11) . ?
C10 C15 1.376(10) . ?
C10 C11 1.395(10) . ?
C20 C21 1.391(10) . ?
C20 C25 1.386(9) . ?
C21 C22 1.385(11) . ?
C30 C31 1.397(9) . ?
C30 C35 1.409(10) . ?
C60 C65 1.388(10) . ?
C60 C61 1.416(11) . ?
C70 C71 1.377(11) . ?
C70 C75 1.387(11) . ?
C71 C72 1.387(11) . ?
C31 C32 1.372(11) . ?
C50 C51 1.364(13) . ?
C50 C55 1.395(12) . ?
C32 C33 1.399(12) . ?
C35 C34 1.383(11) . ?
C62 C63 1.362(13) . ?
C62 C61 1.393(11) . ?
C45 C40 1.387(9) . ?
C45 C44 1.394(11) . ?
C41 C42 1.389(11) . ?
C41 C40 1.403(10) . ?
C25 C24 1.378(11) . ?
C33 C34 1.355(12) . ?
C11 C12 1.381(12) . ?
C15 C14 1.390(11) . ?
C75 C74 1.391(12) . ?
C24 C23 1.390(12) . ?
C22 C23 1.391(11) . ?
C14 C13 1.378(13) . ?
C81 C82 1.373(11) . ?
C81 C80 1.406(11) . ?
C80 C85 1.374(11) . ?
C42 C43 1.374(13) . ?
C44 C43 1.366(13) . ?
Cl2 C1S 1.726(14) . ?
Cl1 C1S 1.733(11) . ?
C82 C83 1.391(12) . ?
C72 C73 1.374(13) . ?
C73 C74 1.374(13) . ?
C84 C83 1.368(12) . ?
C84 C85 1.380(11) . ?
C13 C12 1.388(14) . ?
C51 C52 1.402(14) . ?
C65 C64 1.377(12) . ?
C63 C64 1.383(13) . ?
C55 C54 1.352(19) . ?
C53 C52 1.36(2) . ?
C53 C54 1.36(2) . ?
Cl4 C2S 1.655(14) . ?
Cl3 C2S 1.700(11) . ?
F4 B1 1.362(12) . ?
F3 B1 1.403(14) . ?
F2 B1 1.346(13) . ?
F1 B1 1.360(14) . ?
